data_7018121
loop_
_publ_author_name
'Sarma, Moushumi'
'Mondal, Biplab'

_publ_section_title
;
 Nitric oxide reactivity of copper(ii) complexes of bidentate amine
 ligands: effect of substitution on ligand nitrosation.
;
_journal_issue 10
_journal_name_full 'Dalton transactions (Cambridge, England : 2003)'
_journal_page_first 2927
_journal_page_last 2934
_journal_paper_doi 10.1039/c2dt11082b
_journal_volume 41
_journal_year 2012
_chemical_formula_sum 'C12 H36 Cl2 Cu N4 O10'
_chemical_formula_weight 530.89
_chemical_name_systematic
;
?
;
_space_group_IT_number 14
_symmetry_cell_setting monoclinic
_symmetry_space_group_name_Hall '-P 2ybc'
_symmetry_space_group_name_H-M 'P 1 21/c 1'
_atom_sites_solution_hydrogens geom
_atom_sites_solution_primary direct
_atom_sites_solution_secondary difmap
_audit_creation_method SHELXL-97
_cell_angle_alpha 90.00
_cell_angle_beta 107.915(4)
_cell_angle_gamma 90.00
_cell_formula_units_Z 2
_cell_length_a 7.3704(5)
_cell_length_b 9.9384(7)
_cell_length_c 16.4246(10)
_cell_measurement_reflns_used 7219
_cell_measurement_temperature 296(2)
_cell_measurement_theta_max 28.33
_cell_measurement_theta_min 2.43
_cell_volume 1144.77(13)
_computing_structure_refinement 'SHELXL-97 (Sheldrick, 1997)'
_computing_structure_solution 'SHELXS-97 (Sheldrick, 1990)'
_diffrn_ambient_temperature 296(2)
_diffrn_measured_fraction_theta_full 0.994
_diffrn_measured_fraction_theta_max 0.994
_diffrn_radiation_monochromator graphite
_diffrn_radiation_source 'fine-focus sealed tube'
_diffrn_radiation_type MoK\a
_diffrn_radiation_wavelength 0.71073
_diffrn_reflns_av_R_equivalents 0.0225
_diffrn_reflns_av_sigmaI/netI 0.0162
_diffrn_reflns_limit_h_max 9
_diffrn_reflns_limit_h_min -9
_diffrn_reflns_limit_k_max 13
_diffrn_reflns_limit_k_min -13
_diffrn_reflns_limit_l_max 21
_diffrn_reflns_limit_l_min -21
_diffrn_reflns_number 14599
_diffrn_reflns_theta_full 28.36
_diffrn_reflns_theta_max 28.36
_diffrn_reflns_theta_min 2.43
_exptl_absorpt_coefficient_mu 1.240
_exptl_absorpt_correction_type none
_exptl_crystal_colour blue
_exptl_crystal_density_diffrn 1.540
_exptl_crystal_density_method 'not measured'
_exptl_crystal_description block
_exptl_crystal_F_000 558
_exptl_crystal_size_max 0.24
_exptl_crystal_size_mid 0.16
_exptl_crystal_size_min 0.14
_refine_diff_density_max 0.712
_refine_diff_density_min -0.645
_refine_diff_density_rms 0.104
_refine_ls_extinction_method none
_refine_ls_goodness_of_fit_ref 1.064
_refine_ls_hydrogen_treatment mixed
_refine_ls_matrix_type full
_refine_ls_number_parameters 151
_refine_ls_number_reflns 2846
_refine_ls_number_restraints 0
_refine_ls_restrained_S_all 1.064
_refine_ls_R_factor_all 0.0446
_refine_ls_R_factor_gt 0.0397
_refine_ls_shift/su_max 0.000
_refine_ls_shift/su_mean 0.000
_refine_ls_structure_factor_coef Fsqd
_refine_ls_weighting_details 'calc w=1/[\s^2^(Fo^2^)+(0.0719P)^2^+0.5698P] where P=(Fo^2^+2Fc^2^)/3'
_refine_ls_weighting_scheme calc
_refine_ls_wR_factor_gt 0.1154
_refine_ls_wR_factor_ref 0.1195
_reflns_number_gt 2491
_reflns_number_total 2846
_reflns_threshold_expression >2sigma(I)
_cod_data_source_file c2dt11082b.txt
_cod_data_source_block complex2
_cod_depositor_comments
;
The following automatic conversions were performed:

'_symmetry_cell_setting' value 'Monoclinic' changed to 'monoclinic'
according to /home/saulius/struct/CIF-dictionaries/cif_core.dic
dictionary named 'cif_core.dic' version 2.4.1 from 2010-06-29.

Automatic conversion script
Id: cif_fix_values 1715 2011-07-08 13:25:40Z adriana 
;
_cod_original_sg_symbol_H-M 'P2(1)/c '
_cod_database_code 7018121

loop_
_symmetry_equiv_pos_as_xyz
'x, y, z'
'-x, y+1/2, -z+1/2'
'-x, -y, -z'
'x, -y-1/2, z-1/2'

loop_
_atom_site_label
_atom_site_type_symbol
_atom_site_fract_x
_atom_site_fract_y
_atom_site_fract_z
_atom_site_U_iso_or_equiv
_atom_site_adp_type
_atom_site_occupancy
_atom_site_symmetry_multiplicity
_atom_site_calc_flag
_atom_site_refinement_flags
Cu1 Cu 1.0000 1.0000 1.0000 0.03010(13) Uani 1 2 d S
O5 O 1.2000(3) 1.0793(3) 0.90166(14) 0.0592(5) Uani 1 1 d .
N1 N 0.8110(3) 0.89689(19) 0.89999(11) 0.0360(4) Uani 1 1 d .
N2 N 0.8337(2) 1.16276(18) 0.95532(11) 0.0338(4) Uani 1 1 d .
C3 C 0.6406(4) 0.9848(3) 0.86954(18) 0.0480(6) Uani 1 1 d .
H3A H 0.5627 0.9767 0.9074 0.058 Uiso 1 1 calc R
H3B H 0.5644 0.9579 0.8125 0.058 Uiso 1 1 calc R
C4 C 0.7062(3) 1.1276(3) 0.86844(14) 0.0465(5) Uani 1 1 d .
H4A H 0.7744 1.1372 0.8268 0.056 Uiso 1 1 calc R
H4B H 0.5972 1.1875 0.8525 0.056 Uiso 1 1 calc R
C1 C 0.6163(5) 0.6904(3) 0.83798(18) 0.0642(8) Uani 1 1 d .
H1A H 0.4958 0.7358 0.8251 0.096 Uiso 1 1 calc R
H1B H 0.6004 0.5976 0.8505 0.096 Uiso 1 1 calc R
H1C H 0.6633 0.6962 0.7897 0.096 Uiso 1 1 calc R
C2 C 0.7583(4) 0.7564(3) 0.91522(15) 0.0484(5) Uani 1 1 d .
H2A H 0.7044 0.7569 0.9622 0.058 Uiso 1 1 calc R
H2B H 0.8733 0.7022 0.9326 0.058 Uiso 1 1 calc R
C6 C 0.6482(4) 1.3560(3) 0.9879(2) 0.0623(7) Uani 1 1 d .
H6A H 0.7495 1.4159 0.9867 0.093 Uiso 1 1 calc R
H6B H 0.5899 1.3873 1.0292 0.093 Uiso 1 1 calc R
H6C H 0.5546 1.3534 0.9323 0.093 Uiso 1 1 calc R
C5 C 0.7279(3) 1.2163(2) 1.01216(15) 0.0438(5) Uani 1 1 d .
H5A H 0.8128 1.2182 1.0705 0.053 Uiso 1 1 calc R
H5B H 0.6237 1.1556 1.0105 0.053 Uiso 1 1 calc R
Cl1 Cl 0.96076(11) 0.93158(6) 0.68905(4) 0.05368(19) Uani 1 1 d .
O1 O 0.8037(7) 0.8688(7) 0.6961(4) 0.201(3) Uani 1 1 d .
O2 O 0.9267(6) 1.0698(3) 0.6901(2) 0.1222(13) Uani 1 1 d .
O3 O 0.9816(7) 0.8895(5) 0.6133(2) 0.168(2) Uani 1 1 d .
O4 O 1.1112(6) 0.8936(3) 0.7607(2) 0.1346(15) Uani 1 1 d .
H6O H 1.193(7) 1.034(5) 0.862(3) 0.082(13) Uiso 1 1 d .
H5O H 1.193(5) 1.157(4) 0.880(2) 0.068(11) Uiso 1 1 d .
H1N H 0.864(3) 0.893(3) 0.8605(16) 0.037(6) Uiso 1 1 d .
H2N H 0.905(4) 1.223(3) 0.9514(17) 0.044(7) Uiso 1 1 d .

loop_
_atom_site_aniso_label
_atom_site_aniso_U_11
_atom_site_aniso_U_22
_atom_site_aniso_U_33
_atom_site_aniso_U_23
_atom_site_aniso_U_13
_atom_site_aniso_U_12
Cu1 0.0256(2) 0.0346(2) 0.02649(19) -0.00063(11) 0.00261(13) 0.00385(12)
O5 0.0623(12) 0.0673(13) 0.0474(10) -0.0007(10) 0.0161(9) 0.0064(10)
N1 0.0336(9) 0.0431(9) 0.0280(8) -0.0014(7) 0.0044(7) -0.0007(7)
N2 0.0315(8) 0.0356(8) 0.0322(8) 0.0044(7) 0.0069(6) 0.0030(7)
C3 0.0338(11) 0.0550(13) 0.0442(13) -0.0021(10) -0.0041(10) 0.0030(9)
C4 0.0440(12) 0.0517(12) 0.0336(10) 0.0068(9) -0.0029(9) 0.0091(10)
C1 0.0711(18) 0.0592(16) 0.0500(14) -0.0103(12) 0.0005(13) -0.0219(14)
C2 0.0537(13) 0.0465(12) 0.0377(11) -0.0030(9) 0.0034(10) -0.0111(10)
C6 0.0665(17) 0.0479(14) 0.0726(18) 0.0046(13) 0.0218(15) 0.0202(13)
C5 0.0437(11) 0.0422(11) 0.0494(12) 0.0048(9) 0.0200(10) 0.0100(9)
Cl1 0.0775(4) 0.0457(3) 0.0405(3) -0.0044(2) 0.0221(3) 0.0030(3)
O1 0.137(3) 0.250(7) 0.225(6) 0.062(5) 0.070(4) -0.059(4)
O2 0.187(4) 0.0619(16) 0.101(2) -0.0051(15) 0.019(2) 0.031(2)
O3 0.248(5) 0.187(4) 0.0665(18) -0.024(2) 0.047(2) 0.122(4)
O4 0.175(3) 0.095(2) 0.0822(19) -0.0144(16) -0.038(2) 0.047(2)

loop_
_atom_type_symbol
_atom_type_description
_atom_type_scat_dispersion_real
_atom_type_scat_dispersion_imag
_atom_type_scat_source
C C 0.0033 0.0016 'International Tables Vol C Tables 4.2.6.8 and 6.1.1.4'
H H 0.0000 0.0000 'International Tables Vol C Tables 4.2.6.8 and 6.1.1.4'
Cl Cl 0.1484 0.1585 'International Tables Vol C Tables 4.2.6.8 and 6.1.1.4'
Cu Cu 0.3201 1.2651 'International Tables Vol C Tables 4.2.6.8 and 6.1.1.4'
N N 0.0061 0.0033 'International Tables Vol C Tables 4.2.6.8 and 6.1.1.4'
O O 0.0106 0.0060 'International Tables Vol C Tables 4.2.6.8 and 6.1.1.4'

loop_
_geom_angle_atom_site_label_1
_geom_angle_atom_site_label_2
_geom_angle_atom_site_label_3
_geom_angle
_geom_angle_site_symmetry_1
_geom_angle_site_symmetry_3
N2 Cu1 N2 180.000(1) 3_777 .
N2 Cu1 N1 94.40(7) 3_777 .
N2 Cu1 N1 85.60(7) . .
N2 Cu1 N1 85.60(7) 3_777 3_777
N2 Cu1 N1 94.40(7) . 3_777
N1 Cu1 N1 180.000(1) . 3_777
H6O O5 H5O 101(4) . .
C3 N1 C2 111.73(19) . .
C3 N1 Cu1 105.62(14) . .
C2 N1 Cu1 118.50(13) . .
C3 N1 H1N 107.8(17) . .
C2 N1 H1N 107.0(17) . .
Cu1 N1 H1N 105.7(17) . .
C5 N2 C4 112.80(18) . .
C5 N2 Cu1 115.72(13) . .
C4 N2 Cu1 107.02(14) . .
C5 N2 H2N 105.5(19) . .
C4 N2 H2N 109.4(19) . .
Cu1 N2 H2N 106(2) . .
N1 C3 C4 108.53(19) . .
N1 C3 H3A 110.0 . .
C4 C3 H3A 110.0 . .
N1 C3 H3B 110.0 . .
C4 C3 H3B 110.0 . .
H3A C3 H3B 108.4 . .
N2 C4 C3 108.75(19) . .
N2 C4 H4A 109.9 . .
C3 C4 H4A 109.9 . .
N2 C4 H4B 109.9 . .
C3 C4 H4B 109.9 . .
H4A C4 H4B 108.3 . .
C2 C1 H1A 109.5 . .
C2 C1 H1B 109.5 . .
H1A C1 H1B 109.5 . .
C2 C1 H1C 109.5 . .
H1A C1 H1C 109.5 . .
H1B C1 H1C 109.5 . .
N1 C2 C1 114.3(2) . .
N1 C2 H2A 108.7 . .
C1 C2 H2A 108.7 . .
N1 C2 H2B 108.7 . .
C1 C2 H2B 108.7 . .
H2A C2 H2B 107.6 . .
C5 C6 H6A 109.5 . .
C5 C6 H6B 109.5 . .
H6A C6 H6B 109.5 . .
C5 C6 H6C 109.5 . .
H6A C6 H6C 109.5 . .
H6B C6 H6C 109.5 . .
N2 C5 C6 113.5(2) . .
N2 C5 H5A 108.9 . .
C6 C5 H5A 108.9 . .
N2 C5 H5B 108.9 . .
C6 C5 H5B 108.9 . .
H5A C5 H5B 107.7 . .
O1 Cl1 O3 106.0(4) . .
O1 Cl1 O2 106.9(4) . .
O3 Cl1 O2 112.5(2) . .
O1 Cl1 O4 106.4(3) . .
O3 Cl1 O4 113.7(2) . .
O2 Cl1 O4 110.7(2) . .

loop_
_geom_bond_atom_site_label_1
_geom_bond_atom_site_label_2
_geom_bond_distance
_geom_bond_site_symmetry_2
Cu1 N2 2.0258(17) 3_777
Cu1 N2 2.0258(17) .
Cu1 N1 2.0690(17) .
Cu1 N1 2.0690(17) 3_777
O5 H6O 0.79(5) .
O5 H5O 0.84(4) .
N1 C3 1.485(3) .
N1 C2 1.491(3) .
N1 H1N 0.85(3) .
N2 C5 1.487(3) .
N2 C4 1.489(3) .
N2 H2N 0.81(3) .
C3 C4 1.501(4) .
C3 H3A 0.9700 .
C3 H3B 0.9700 .
C4 H4A 0.9700 .
C4 H4B 0.9700 .
C1 C2 1.522(3) .
C1 H1A 0.9600 .
C1 H1B 0.9600 .
C1 H1C 0.9600 .
C2 H2A 0.9700 .
C2 H2B 0.9700 .
C6 C5 1.512(3) .
C6 H6A 0.9600 .
C6 H6B 0.9600 .
C6 H6C 0.9600 .
C5 H5A 0.9700 .
C5 H5B 0.9700 .
Cl1 O1 1.351(4) .
Cl1 O3 1.365(3) .
Cl1 O2 1.398(3) .
Cl1 O4 1.398(3) .
